data_4037709
loop_
_publ_author_name
'Xu, Xinyao'
'He, Yanmin'
'Zhou, Jingqi'
'Li, Xinjuan'
'Zhu, Bo'
'Chang, Junbiao'

_publ_section_title
;
 Organocatalytic Asymmetric Michael Addition of Pyrazol-5-ones to
 \b-Trifluoromethyl-\a,\b-unsaturated ketones: Stereocontrolled
 Construction of Vicinal Quaternary and Tertiary Stereocenters.
;
_journal_name_full 'The Journal of organic chemistry'
_journal_paper_doi 10.1021/acs.joc.9b02676
_journal_year 2019
_chemical_absolute_configuration ad
_chemical_formula_moiety 'C26 H20 Br F3 N2 O'
_chemical_formula_sum 'C26 H20 Br F3 N2 O'
_chemical_formula_weight 513.35
_space_group_crystal_system orthorhombic
_space_group_IT_number 18
_space_group_name_Hall 'P 2 2ab'
_space_group_name_H-M_alt 'P 21 21 2'
_atom_sites_solution_hydrogens geom
_atom_sites_solution_primary dual
_audit_creation_date 2019-10-10
_audit_creation_method
;
Olex2 1.2
(compiled 2018.05.29 svn.r3508 for OlexSys, GUI svn.r5506)
;
_cell_angle_alpha 90
_cell_angle_beta 90
_cell_angle_gamma 90
_cell_formula_units_Z 4
_cell_length_a 18.5490(2)
_cell_length_b 15.9048(2)
_cell_length_c 7.70900(10)
_cell_measurement_reflns_used 18604
_cell_measurement_temperature 295(3)
_cell_measurement_theta_max 72.1060
_cell_measurement_theta_min 4.7480
_cell_volume 2274.29(5)
_computing_cell_refinement 'CrysAlisPro 1.171.40.42a (Rigaku OD, 2019)'
_computing_data_collection 'CrysAlisPro 1.171.40.42a (Rigaku OD, 2019)'
_computing_data_reduction 'CrysAlisPro 1.171.40.42a (Rigaku OD, 2019)'
_computing_molecular_graphics 'Olex2 (Dolomanov et al., 2009)'
_computing_publication_material 'Olex2 (Dolomanov et al., 2009)'
_computing_structure_refinement 'ShelXL (Sheldrick, 2015)'
_computing_structure_solution 'ShelXT (Sheldrick, 2015)'
_diffrn_ambient_environment air
_diffrn_ambient_temperature 295(3)
_diffrn_detector 'CCD plate'
_diffrn_detector_area_resol_mean 10.6296
_diffrn_detector_type Atlas
_diffrn_measured_fraction_theta_full 1.000
_diffrn_measured_fraction_theta_max 0.999
_diffrn_measurement_details
;
List of Runs (angles in degrees, time in seconds):

  # Type    Start    End  Width  t~exp~   \w     \q     \k     \f   Frames
--------------------------------------------------------------------------
  1  \w   -115.00 -16.00   1.00    1.00    --  -40.77 -38.00 121.00   99
  2  \w     97.00 178.00   1.00    3.83    --  103.55  83.00  70.00   81
  3  \w     29.00 128.00   1.00    3.83    --  103.55 -38.00 121.00   99
  4  \w     93.00 176.00   1.00    3.83    --  103.55 127.00 140.00   83
  5  \w     83.00 176.00   1.00    3.83    --  103.55 144.00 -50.00   93
  6  \w    -92.00  -2.00   1.00    1.00    --  -40.77 125.00  60.00   90
  7  \w     16.00 115.00   1.00    1.00    --   40.77  38.00-180.00   99
  8  \w     57.00 150.00   1.00    3.83    --  103.55 178.00-120.00   93
  9  \w    100.00 178.00   1.00    3.83    --  103.55 111.00-180.00   78
 10  \w    100.00 178.00   1.00    3.83    --  103.55 111.00  90.00   78
 11  \w    100.00 178.00   1.00    3.83    --  103.55 111.00  30.00   78
 12  \w    -65.00  34.00   1.00    1.00    --  -40.77  38.00 -60.00   99
 13  \w   -113.00 -13.00   1.00    1.00    --  -40.77 -57.00-120.00  100
 14  \w   -113.00 -13.00   1.00    1.00    --  -40.77 -57.00   0.00  100
 15  \w     51.00 178.00   1.00    3.83    --  103.55  15.00  30.00  127
 16  \w     74.00 176.00   1.00    3.83    --  103.55  61.00 150.00  102
 17  \w     74.00 176.00   1.00    3.83    --  103.55  61.00-150.00  102
 18  \w     71.00 178.00   1.00    3.83    --  103.55  77.00  90.00  107
 19  \w     74.00 176.00   1.00    3.83    --  103.55  61.00  60.00  102
 20  \w     75.00 178.00   1.00    3.83    --  103.55  30.00 -90.00  103
 21  \w   -117.00  -8.00   1.00    1.00    --  -40.77 -77.00 120.00  109
 22  \w   -113.00 -61.00   1.00    1.00    --  -40.77-144.00-104.00   52
 23  \w      8.00 117.00   1.00    1.00    --   40.77  77.00 -30.00  109
 24  \w     71.00 178.00   1.00    3.83    --  103.55  77.00-120.00  107
 25  \w     71.00 178.00   1.00    3.83    --  103.55  77.00   0.00  107
 26  \w     74.00 176.00   1.00    3.83    --  103.55  61.00-180.00  102
 27  \w     27.00 112.00   1.00    3.83    --  103.55-111.00 -90.00   85
 28  \w     71.00 178.00   1.00    3.83    --  103.55  77.00 -30.00  107
 29  \w     71.00 178.00   1.00    3.83    --  103.55  77.00 -90.00  107
 30  \w   -117.00  -8.00   1.00    1.00    --  -40.77 -77.00-150.00  109
 31  \w      8.00 117.00   1.00    1.00    --   40.77  77.00  60.00  109
 32  \w     23.00  97.00   1.00    1.00    --   40.77-125.00 -90.00   74
 33  \w     74.00 120.00   1.00    3.83    --  103.55  61.00  30.00   46
 34  \w     74.00 176.00   1.00    3.83    --  103.55  61.00 120.00  102
 35  \w     71.00 178.00   1.00    3.83    --  103.55  77.00 -60.00  107
;
_diffrn_measurement_device 'four-circle diffractometer'
_diffrn_measurement_device_type 'SuperNova, Dual, Cu at home/near, Atlas'
_diffrn_measurement_method '\w scans'
_diffrn_orient_matrix_type 'CrysAlisPro convention (1999,Acta A55,543-557)'
_diffrn_orient_matrix_UB_11 -0.0382203000
_diffrn_orient_matrix_UB_12 -0.0183803000
_diffrn_orient_matrix_UB_13 0.1732821000
_diffrn_orient_matrix_UB_21 -0.0144219000
_diffrn_orient_matrix_UB_22 0.0946555000
_diffrn_orient_matrix_UB_23 0.0243703000
_diffrn_orient_matrix_UB_31 -0.0723270000
_diffrn_orient_matrix_UB_32 -0.0091423000
_diffrn_orient_matrix_UB_33 -0.0964737000
_diffrn_radiation_monochromator mirror
_diffrn_radiation_probe x-ray
_diffrn_radiation_type CuK\a
_diffrn_radiation_wavelength 1.54184
_diffrn_reflns_av_R_equivalents 0.0379
_diffrn_reflns_av_unetI/netI 0.0145
_diffrn_reflns_Laue_measured_fraction_full 1.000
_diffrn_reflns_Laue_measured_fraction_max 0.999
_diffrn_reflns_limit_h_max 22
_diffrn_reflns_limit_h_min -22
_diffrn_reflns_limit_k_max 19
_diffrn_reflns_limit_k_min -19
_diffrn_reflns_limit_l_max 9
_diffrn_reflns_limit_l_min -9
_diffrn_reflns_number 46803
_diffrn_reflns_point_group_measured_fraction_full 1.000
_diffrn_reflns_point_group_measured_fraction_max 0.998
_diffrn_reflns_theta_full 67.684
_diffrn_reflns_theta_max 72.433
_diffrn_reflns_theta_min 3.661
_diffrn_source 'micro-focus sealed X-ray tube'
_diffrn_source_type 'SuperNova (Cu) X-ray Source'
_exptl_absorpt_coefficient_mu 2.866
_exptl_absorpt_correction_T_max 1.00000
_exptl_absorpt_correction_T_min 0.55160
_exptl_absorpt_correction_type multi-scan
_exptl_absorpt_process_details
;
CrysAlisPro 1.171.40.42a (Rigaku Oxford Diffraction, 2019)
Empirical absorption correction using spherical harmonics,
 implemented in SCALE3 ABSPACK scaling algorithm.
;
_exptl_crystal_colour 'clear light colourless'
_exptl_crystal_colour_lustre clear
_exptl_crystal_colour_modifier light
_exptl_crystal_colour_primary colourless
_exptl_crystal_density_diffrn 1.499
_exptl_crystal_description block
_exptl_crystal_F_000 1040
_exptl_crystal_size_max 0.25
_exptl_crystal_size_mid 0.23
_exptl_crystal_size_min 0.18
_refine_diff_density_max 0.406
_refine_diff_density_min -0.469
_refine_diff_density_rms 0.042
_refine_ls_abs_structure_details
;
 Flack x determined using 1677 quotients [(I+)-(I-)]/[(I+)+(I-)]
 (Parsons, Flack and Wagner, Acta Cryst. B69 (2013) 249-259).
;
_refine_ls_abs_structure_Flack -0.041(5)
_refine_ls_extinction_method none
_refine_ls_goodness_of_fit_ref 1.032
_refine_ls_hydrogen_treatment constr
_refine_ls_matrix_type full
_refine_ls_number_parameters 299
_refine_ls_number_reflns 4501
_refine_ls_number_restraints 0
_refine_ls_restrained_S_all 1.032
_refine_ls_R_factor_all 0.0320
_refine_ls_R_factor_gt 0.0286
_refine_ls_shift/su_max 0.002
_refine_ls_shift/su_mean 0.000
_refine_ls_structure_factor_coef Fsqd
_refine_ls_weighting_details 'w=1/[\s^2^(Fo^2^)+(0.0399P)^2^+0.5194P] where P=(Fo^2^+2Fc^2^)/3'
_refine_ls_weighting_scheme calc
_refine_ls_wR_factor_gt 0.0731
_refine_ls_wR_factor_ref 0.0761
_reflns_Friedel_coverage 0.746
_reflns_Friedel_fraction_full 1.000
_reflns_Friedel_fraction_max 0.996
_reflns_number_gt 4178
_reflns_number_total 4501
_reflns_threshold_expression 'I > 2\s(I)'
_cod_data_source_file jo9b02676_si_003.cif
_cod_data_source_block xxy-20190531
_cod_database_code 4037709
_shelx_shelxl_version_number 2018/3
_chemical_oxdiff_formula 'C1 H1 O1 N1 F1 Br1 S1'
_shelx_space_group_comment
;
The symmetry employed for this shelxl refinement is uniquely defined
by the following loop, which should always be used as a source of
symmetry information in preference to the above space-group names.
They are only intended as comments.
;
_shelx_estimated_absorpt_t_max 0.626
_shelx_estimated_absorpt_t_min 0.534
_diffrn_oxdiff_digest_frames
;
013edf2f28240abf3ce43aa607e11ba5a400032bcd9
;
_reflns_odcompleteness_completeness 99.91
_reflns_odcompleteness_iscentric 1
_reflns_odcompleteness_theta 66.97
_olex2_refinement_description
;
1. Fixed Uiso
 At 1.2 times of:
  All C(H) groups
 At 1.5 times of:
  All C(H,H,H) groups
2.a Ternary CH refined with riding coordinates:
 C9(H9)
2.b Aromatic/amide H refined with riding coordinates:
 C8(H8), C7(H7), C20(H20), C16(H16), C3(H3), C19(H19), C2(H2), C18(H18),
 C31(H31), C6(H6), C17(H17), C27(H27), C30(H30), C5(H5), C29(H29), C28(H28)
2.c Idealised Me refined as rotating group:
 C33(H33A,H33B,H33C)
;
_olex2_date_sample_data_collection 2019-06-03
_olex2_submission_special_instructions 'No special instructions were received'
_oxdiff_exptl_absorpt_empirical_details
;
Empirical correction (ABSPACK) includes:
- Absorption correction using spherical harmonics
- Frame scaling
;
_oxdiff_exptl_absorpt_empirical_full_max 1.529
_oxdiff_exptl_absorpt_empirical_full_min 0.678

loop_
_space_group_symop_operation_xyz
'x, y, z'
'-x, -y, z'
'-x+1/2, y+1/2, -z'
'x+1/2, -y+1/2, -z'

loop_
_atom_site_label
_atom_site_type_symbol
_atom_site_fract_x
_atom_site_fract_y
_atom_site_fract_z
_atom_site_U_iso_or_equiv
_atom_site_adp_type
_atom_site_occupancy
_atom_site_site_symmetry_order
_atom_site_calc_flag
_atom_site_refinement_flags_posn
Br14 Br 1.00375(2) 0.32995(2) 0.72823(6) 0.07208(14) Uani 1 1 d .
F11 F 0.62095(13) 0.66588(14) 0.4156(2) 0.0681(5) Uani 1 1 d .
F13 F 0.51365(11) 0.62021(16) 0.4497(3) 0.0716(6) Uani 1 1 d .
F12 F 0.59673(14) 0.53601(14) 0.3690(3) 0.0765(6) Uani 1 1 d .
O32 O 0.44968(11) 0.62275(13) 0.8001(4) 0.0598(6) Uani 1 1 d .
N21 N 0.49683(11) 0.75555(13) 0.7540(3) 0.0445(5) Uani 1 1 d .
N25 N 0.56493(12) 0.79295(13) 0.7478(4) 0.0428(5) Uani 1 1 d .
C15 C 0.68986(13) 0.75991(15) 0.7614(4) 0.0391(5) Uani 1 1 d .
C23 C 0.58024(14) 0.64874(15) 0.7943(4) 0.0384(6) Uani 1 1 d .
C1 C 0.77478(15) 0.45185(15) 0.7520(4) 0.0442(6) Uani 1 1 d .
C24 C 0.61301(13) 0.73538(14) 0.7661(3) 0.0379(5) Uani 1 1 d .
C8 C 0.67807(15) 0.55160(17) 0.6686(4) 0.0413(6) Uani 1 1 d .
H8 H 0.712267 0.585251 0.614200 0.050 Uiso 1 1 calc R
C9 C 0.60024(15) 0.57862(16) 0.6608(4) 0.0395(6) Uani 1 1 d .
H9 H 0.571229 0.529198 0.690675 0.047 Uiso 1 1 calc R
C26 C 0.43464(14) 0.80818(17) 0.7495(4) 0.0461(6) Uani 1 1 d .
C22 C 0.49979(14) 0.67089(16) 0.7809(3) 0.0427(5) Uani 1 1 d .
C10 C 0.58250(18) 0.6005(2) 0.4750(4) 0.0500(7) Uani 1 1 d .
C7 C 0.70051(15) 0.48285(16) 0.7483(4) 0.0457(6) Uani 1 1 d .
H7 H 0.666077 0.451405 0.807307 0.055 Uiso 1 1 calc R
C20 C 0.74365(16) 0.71536(19) 0.8476(4) 0.0467(7) Uani 1 1 d .
H20 H 0.731988 0.666250 0.906743 0.056 Uiso 1 1 calc R
C33 C 0.59020(18) 0.6145(2) 0.9789(4) 0.0488(7) Uani 1 1 d .
H33A H 0.640102 0.601273 0.997636 0.073 Uiso 1 1 calc GR
H33B H 0.561687 0.564569 0.993145 0.073 Uiso 1 1 calc GR
H33C H 0.575054 0.656116 1.061305 0.073 Uiso 1 1 calc GR
C16 C 0.70909(17) 0.8332(2) 0.6735(5) 0.0516(7) Uani 1 1 d .
H16 H 0.674131 0.863723 0.614308 0.062 Uiso 1 1 calc R
C4 C 0.91157(15) 0.38053(18) 0.7424(5) 0.0516(7) Uani 1 1 d .
C3 C 0.85553(19) 0.3378(2) 0.8192(5) 0.0613(8) Uani 1 1 d .
H3 H 0.863389 0.285081 0.867883 0.074 Uiso 1 1 calc R
C19 C 0.81450(17) 0.7435(2) 0.8460(5) 0.0545(8) Uani 1 1 d .
H19 H 0.849948 0.712702 0.903002 0.065 Uiso 1 1 calc R
C2 C 0.78796(19) 0.3730(2) 0.8237(5) 0.0575(8) Uani 1 1 d .
H2 H 0.750337 0.343720 0.875653 0.069 Uiso 1 1 calc R
C18 C 0.83270(17) 0.8164(2) 0.7610(5) 0.0616(8) Uani 1 1 d .
H18 H 0.880022 0.835743 0.762267 0.074 Uiso 1 1 calc R
C31 C 0.37025(17) 0.7770(2) 0.6868(5) 0.0579(8) Uani 1 1 d .
H31 H 0.367729 0.722592 0.643153 0.070 Uiso 1 1 calc R
C6 C 0.83241(17) 0.4944(2) 0.6777(5) 0.0622(8) Uani 1 1 d .
H6 H 0.825139 0.547707 0.631411 0.075 Uiso 1 1 calc R
C17 C 0.77992(18) 0.8608(2) 0.6738(6) 0.0636(9) Uani 1 1 d .
H17 H 0.792072 0.909722 0.614645 0.076 Uiso 1 1 calc R
C27 C 0.43911(19) 0.8896(2) 0.8103(6) 0.0619(9) Uani 1 1 d .
H27 H 0.482720 0.910992 0.850355 0.074 Uiso 1 1 calc R
C30 C 0.30933(19) 0.8276(3) 0.6896(6) 0.0732(11) Uani 1 1 d .
H30 H 0.265660 0.806593 0.649080 0.088 Uiso 1 1 calc R
C5 C 0.90025(18) 0.4590(2) 0.6713(6) 0.0657(10) Uani 1 1 d .
H5 H 0.938125 0.487868 0.619325 0.079 Uiso 1 1 calc R
C29 C 0.3130(2) 0.9079(3) 0.7511(7) 0.0801(12) Uani 1 1 d .
H29 H 0.271859 0.941331 0.752788 0.096 Uiso 1 1 calc R
C28 C 0.3773(2) 0.9393(3) 0.8107(7) 0.0803(12) Uani 1 1 d .
H28 H 0.379664 0.994236 0.851725 0.096 Uiso 1 1 calc R

loop_
_atom_site_aniso_label
_atom_site_aniso_U_11
_atom_site_aniso_U_22
_atom_site_aniso_U_33
_atom_site_aniso_U_23
_atom_site_aniso_U_13
_atom_site_aniso_U_12
Br14 0.04359(19) 0.0661(2) 0.1066(3) -0.0075(2) -0.0106(2) 0.01588(15)
F11 0.0776(14) 0.0717(12) 0.0549(10) 0.0178(10) -0.0057(10) -0.0092(11)
F13 0.0533(12) 0.0929(15) 0.0688(12) -0.0010(11) -0.0179(10) 0.0110(11)
F12 0.0992(18) 0.0743(13) 0.0558(11) -0.0201(10) -0.0102(11) 0.0174(12)
O32 0.0340(10) 0.0480(10) 0.0976(18) 0.0015(12) 0.0060(11) -0.0072(8)
N21 0.0286(10) 0.0408(10) 0.0641(13) -0.0001(10) 0.0006(13) 0.0013(8)
N25 0.0319(10) 0.0388(10) 0.0577(14) -0.0006(11) -0.0017(11) -0.0021(8)
C15 0.0317(12) 0.0385(11) 0.0472(14) -0.0016(12) 0.0004(11) -0.0016(9)
C23 0.0311(12) 0.0356(12) 0.0484(14) 0.0009(11) -0.0003(11) -0.0016(9)
C1 0.0401(14) 0.0372(12) 0.0552(16) 0.0015(13) -0.0039(13) 0.0022(10)
C24 0.0343(12) 0.0357(11) 0.0437(13) 0.0000(11) -0.0023(11) -0.0007(9)
C8 0.0366(14) 0.0367(13) 0.0505(15) -0.0012(11) 0.0021(12) 0.0001(11)
C9 0.0360(14) 0.0346(12) 0.0480(14) 0.0008(11) -0.0021(11) 0.0005(10)
C26 0.0334(13) 0.0497(14) 0.0552(16) 0.0058(14) -0.0003(13) 0.0071(10)
C22 0.0324(12) 0.0411(12) 0.0546(14) -0.0026(11) 0.0022(13) -0.0016(11)
C10 0.0461(17) 0.0516(17) 0.0523(17) -0.0027(13) -0.0047(13) 0.0044(14)
C7 0.0380(13) 0.0385(12) 0.0604(16) 0.0028(13) 0.0006(13) -0.0018(10)
C20 0.0375(15) 0.0464(15) 0.0562(17) 0.0000(13) -0.0022(12) 0.0002(12)
C33 0.0502(18) 0.0496(16) 0.0466(15) 0.0040(12) 0.0044(13) -0.0049(14)
C16 0.0419(16) 0.0484(15) 0.0647(18) 0.0092(15) -0.0007(13) -0.0039(13)
C4 0.0398(14) 0.0493(14) 0.0656(18) -0.0051(15) -0.0112(15) 0.0097(12)
C3 0.060(2) 0.0539(17) 0.070(2) 0.0179(16) 0.0024(16) 0.0178(16)
C19 0.0343(15) 0.0626(18) 0.0664(19) -0.0041(16) -0.0048(13) 0.0022(14)
C2 0.0543(19) 0.0511(16) 0.067(2) 0.0174(15) 0.0085(15) 0.0085(14)
C18 0.0354(14) 0.0718(19) 0.078(2) -0.006(2) 0.0039(16) -0.0118(14)
C31 0.0404(16) 0.0635(18) 0.070(2) 0.0055(16) -0.0082(15) 0.0029(14)
C6 0.0414(16) 0.0394(14) 0.106(3) 0.0154(18) -0.0047(16) -0.0017(13)
C17 0.0475(19) 0.0601(18) 0.083(2) 0.0100(17) 0.0086(17) -0.0137(15)
C27 0.0495(18) 0.0511(16) 0.085(2) -0.0012(17) -0.0042(17) 0.0095(14)
C30 0.0385(17) 0.090(3) 0.091(3) 0.024(2) -0.0088(17) 0.0072(18)
C5 0.0361(16) 0.0513(16) 0.110(3) 0.0121(19) -0.0025(18) -0.0040(13)
C29 0.052(2) 0.087(3) 0.102(3) 0.024(3) 0.005(2) 0.0333(18)
C28 0.070(3) 0.061(2) 0.110(3) 0.005(2) 0.004(2) 0.0263(19)

loop_
_atom_type_symbol
_atom_type_description
_atom_type_scat_dispersion_real
_atom_type_scat_dispersion_imag
_atom_type_scat_source
C C 0.0181 0.0091 'International Tables Vol C Tables 4.2.6.8 and 6.1.1.4'
H H 0.0000 0.0000 'International Tables Vol C Tables 4.2.6.8 and 6.1.1.4'
Br Br -0.6763 1.2805 'International Tables Vol C Tables 4.2.6.8 and 6.1.1.4'
F F 0.0727 0.0534 'International Tables Vol C Tables 4.2.6.8 and 6.1.1.4'
N N 0.0311 0.0180 'International Tables Vol C Tables 4.2.6.8 and 6.1.1.4'
O O 0.0492 0.0322 'International Tables Vol C Tables 4.2.6.8 and 6.1.1.4'

loop_
_geom_angle_atom_site_label_1
_geom_angle_atom_site_label_2
_geom_angle_atom_site_label_3
_geom_angle
N25 N21 C26 118.7(2)
C22 N21 N25 112.9(2)
C22 N21 C26 128.0(2)
C24 N25 N21 108.7(2)
C20 C15 C24 123.0(2)
C20 C15 C16 118.3(3)
C16 C15 C24 118.6(2)
C24 C23 C9 117.3(2)
C24 C23 C22 99.8(2)
C24 C23 C33 113.9(2)
C22 C23 C9 110.5(2)
C33 C23 C9 109.2(2)
C33 C23 C22 105.1(2)
C2 C1 C7 118.5(3)
C6 C1 C7 123.6(3)
C6 C1 C2 117.9(3)
N25 C24 C15 118.6(2)
N25 C24 C23 112.5(2)
C15 C24 C23 128.9(2)
C9 C8 H8 118.1
C7 C8 H8 118.1
C7 C8 C9 123.8(3)
C23 C9 H9 106.7
C8 C9 C23 113.9(2)
C8 C9 H9 106.7
C8 C9 C10 108.2(2)
C10 C9 C23 114.1(2)
C10 C9 H9 106.7
C31 C26 N21 119.9(3)
C27 C26 N21 119.6(3)
C27 C26 C31 120.5(3)
O32 C22 N21 127.7(2)
O32 C22 C23 126.2(2)
N21 C22 C23 106.0(2)
F11 C10 C9 112.7(3)
F13 C10 F11 106.1(3)
F13 C10 F12 106.3(3)
F13 C10 C9 113.8(3)
F12 C10 F11 106.3(3)
F12 C10 C9 111.1(3)
C1 C7 H7 117.1
C8 C7 C1 125.7(3)
C8 C7 H7 117.1
C15 C20 H20 119.7
C19 C20 C15 120.7(3)
C19 C20 H20 119.7
C23 C33 H33A 109.5
C23 C33 H33B 109.5
C23 C33 H33C 109.5
H33A C33 H33B 109.5
H33A C33 H33C 109.5
H33B C33 H33C 109.5
C15 C16 H16 119.8
C17 C16 C15 120.4(3)
C17 C16 H16 119.8
C3 C4 Br14 119.8(2)
C3 C4 C5 120.2(3)
C5 C4 Br14 119.9(3)
C4 C3 H3 120.0
C2 C3 C4 119.9(3)
C2 C3 H3 120.0
C20 C19 H19 119.7
C18 C19 C20 120.6(3)
C18 C19 H19 119.7
C1 C2 H2 119.4
C3 C2 C1 121.2(3)
C3 C2 H2 119.4
C19 C18 H18 120.4
C19 C18 C17 119.3(3)
C17 C18 H18 120.4
C26 C31 H31 120.3
C26 C31 C30 119.4(3)
C30 C31 H31 120.3
C1 C6 H6 119.4
C5 C6 C1 121.2(3)
C5 C6 H6 119.4
C16 C17 H17 119.6
C18 C17 C16 120.8(3)
C18 C17 H17 119.6
C26 C27 H27 120.5
C26 C27 C28 118.9(4)
C28 C27 H27 120.5
C31 C30 H30 119.7
C29 C30 C31 120.5(4)
C29 C30 H30 119.7
C4 C5 C6 119.6(3)
C4 C5 H5 120.2
C6 C5 H5 120.2
C30 C29 H29 120.0
C30 C29 C28 120.0(3)
C28 C29 H29 120.0
C27 C28 H28 119.7
C29 C28 C27 120.5(4)
C29 C28 H28 119.7

loop_
_geom_bond_atom_site_label_1
_geom_bond_atom_site_label_2
_geom_bond_distance
Br14 C4 1.893(3)
F11 C10 1.342(4)
F13 C10 1.330(4)
F12 C10 1.337(4)
O32 C22 1.213(3)
N21 N25 1.397(3)
N21 C26 1.426(3)
N21 C22 1.363(3)
N25 C24 1.286(3)
C15 C24 1.478(3)
C15 C20 1.392(4)
C15 C16 1.394(4)
C23 C24 1.522(3)
C23 C9 1.562(4)
C23 C22 1.537(4)
C23 C33 1.535(4)
C1 C7 1.463(4)
C1 C2 1.392(4)
C1 C6 1.389(4)
C8 H8 0.9300
C8 C9 1.508(4)
C8 C7 1.321(4)
C9 H9 0.9800
C9 C10 1.510(4)
C26 C31 1.380(4)
C26 C27 1.380(5)
C7 H7 0.9300
C20 H20 0.9300
C20 C19 1.388(4)
C33 H33A 0.9600
C33 H33B 0.9600
C33 H33C 0.9600
C16 H16 0.9300
C16 C17 1.385(4)
C4 C3 1.376(5)
C4 C5 1.379(5)
C3 H3 0.9300
C3 C2 1.374(5)
C19 H19 0.9300
C19 C18 1.375(5)
C2 H2 0.9300
C18 H18 0.9300
C18 C17 1.381(5)
C31 H31 0.9300
C31 C30 1.387(5)
C6 H6 0.9300
C6 C5 1.379(5)
C17 H17 0.9300
C27 H27 0.9300
C27 C28 1.392(5)
C30 H30 0.9300
C30 C29 1.364(6)
C5 H5 0.9300
C29 H29 0.9300
C29 C28 1.374(6)
C28 H28 0.9300

loop_
_geom_torsion_atom_site_label_1
_geom_torsion_atom_site_label_2
_geom_torsion_atom_site_label_3
_geom_torsion_atom_site_label_4
_geom_torsion
Br14 C4 C3 C2 -177.5(3)
Br14 C4 C5 C6 178.1(3)
N21 N25 C24 C15 179.2(2)
N21 N25 C24 C23 -2.0(3)
N21 C26 C31 C30 177.4(3)
N21 C26 C27 C28 -177.8(4)
N25 N21 C26 C31 154.0(3)
N25 N21 C26 C27 -26.9(4)
N25 N21 C22 O32 176.3(3)
N25 N21 C22 C23 0.0(3)
C15 C20 C19 C18 0.8(5)
C15 C16 C17 C18 -0.1(6)
C23 C9 C10 F11 64.7(3)
C23 C9 C10 F13 -56.2(3)
C23 C9 C10 F12 -176.1(2)
C1 C6 C5 C4 -1.1(6)
C24 C15 C20 C19 -176.7(3)
C24 C15 C16 C17 176.5(3)
C24 C23 C9 C8 68.0(3)
C24 C23 C9 C10 -56.9(3)
C24 C23 C22 O32 -177.4(3)
C24 C23 C22 N21 -1.0(3)
C8 C9 C10 F11 -63.2(3)
C8 C9 C10 F13 175.9(3)
C8 C9 C10 F12 56.0(3)
C9 C23 C24 N25 121.2(3)
C9 C23 C24 C15 -60.1(4)
C9 C23 C22 O32 58.5(4)
C9 C23 C22 N21 -125.1(2)
C9 C8 C7 C1 176.7(3)
C26 N21 N25 C24 175.3(3)
C26 N21 C22 O32 2.9(5)
C26 N21 C22 C23 -173.4(3)
C26 C31 C30 C29 1.0(6)
C26 C27 C28 C29 -0.2(7)
C22 N21 N25 C24 1.3(3)
C22 N21 C26 C31 -33.0(5)
C22 N21 C26 C27 146.1(3)
C22 C23 C24 N25 1.9(3)
C22 C23 C24 C15 -179.4(3)
C22 C23 C9 C8 -178.5(2)
C22 C23 C9 C10 56.6(3)
C7 C1 C2 C3 175.0(4)
C7 C1 C6 C5 -174.2(4)
C7 C8 C9 C23 100.2(3)
C7 C8 C9 C10 -131.8(3)
C20 C15 C24 N25 152.2(3)
C20 C15 C24 C23 -26.4(5)
C20 C15 C16 C17 -0.5(5)
C20 C19 C18 C17 -1.3(5)
C33 C23 C24 N25 -109.6(3)
C33 C23 C24 C15 69.1(4)
C33 C23 C9 C8 -63.4(3)
C33 C23 C9 C10 171.7(2)
C33 C23 C22 O32 -59.2(4)
C33 C23 C22 N21 117.2(2)
C16 C15 C24 N25 -24.7(4)
C16 C15 C24 C23 156.7(3)
C16 C15 C20 C19 0.1(5)
C4 C3 C2 C1 -0.1(6)
C3 C4 C5 C6 0.1(6)
C19 C18 C17 C16 1.0(6)
C2 C1 C7 C8 -172.2(3)
C2 C1 C6 C5 1.5(6)
C31 C26 C27 C28 1.3(6)
C31 C30 C29 C28 0.1(7)
C6 C1 C7 C8 3.5(5)
C6 C1 C2 C3 -0.9(6)
C27 C26 C31 C30 -1.7(6)
C30 C29 C28 C27 -0.5(7)
C5 C4 C3 C2 0.5(6)
